data_6000131
loop_
_publ_author_name
'Ibberson, R. M.'
'David, W. I. F.'
'Parsons, S.'
'Prager, M.'
'Shankland, K.'

_publ_section_title
;
 The crystal structures of m-xylene and p-xylene, C8D10, at 4.5 k
;
_journal_name_full 'Journal of Molecular Structure'
_journal_page_first 121
_journal_page_last 128
_journal_paper_doi 10.1016/S0022-2860(99)00448-2
_journal_volume 524
_journal_year 2000
_chemical_formula_sum 'C8 D10'
_space_group_name_H-M_alt 'P 1 21/n 1'
_cell_angle_alpha 90.000
_cell_angle_beta 100.713
_cell_angle_gamma 90.000
_cell_length_a 5.7337
_cell_length_b 4.9485
_cell_length_c 11.1385
_cell_volume 310.53
_diffrn_ambient_temperature 4.5
_cod_database_code 6000131

loop_
_atom_site_label
_atom_site_fract_x
_atom_site_fract_y
_atom_site_fract_z
? ? ? ?
